data_1565426
loop_
_publ_author_name
'Cao, Hou-Ji'
'Wei, Xing'
'Sun, Fangxiang'
'Zhang, Xiaolei'
'Lu, Changsheng'
'Yan, Hong'

_publ_section_title
;
 Metal-catalyzed B--H acylmethylation of pyridylcarboranes: access to
 carborane-fused indoliziniums and quinoliziniums
;
_journal_name_full 'Chemical Science'
_journal_paper_doi 10.1039/D1SC05296A
_journal_year 2021
_chemical_formula_moiety 'C16 H22 B9 N O'
_chemical_formula_sum 'C16 H22 B9 N O'
_chemical_formula_weight 341.63
_space_group_crystal_system orthorhombic
_space_group_IT_number 41
_space_group_name_Hall 'A 2 -2ab'
_space_group_name_H-M_alt 'A e a 2'
_atom_sites_solution_hydrogens mixed
_audit_creation_date 2021-01-22
_audit_creation_method
;
Olex2 1.3
(compiled 2020.11.12 svn.r5f609507 for OlexSys, GUI svn.r6226)
;
_audit_update_record
;
2021-06-06 deposited with the CCDC.	2021-11-19 downloaded from the CCDC.
;
_cell_angle_alpha 90
_cell_angle_beta 90
_cell_angle_gamma 90
_cell_formula_units_Z 8
_cell_length_a 12.6535(5)
_cell_length_b 21.2265(9)
_cell_length_c 15.7104(6)
_cell_measurement_reflns_used 6718
_cell_measurement_temperature 296(2)
_cell_measurement_theta_max 27.483
_cell_measurement_theta_min 2.279
_cell_volume 4219.6(3)
_computing_cell_refinement 'SAINT v8.37A (Bruker, 2015)'
_computing_data_reduction 'SAINT v8.37A (Bruker, 2015)'
_computing_molecular_graphics 'Olex2 1.3 (Dolomanov et al., 2009)'
_computing_publication_material 'Olex2 1.3 (Dolomanov et al., 2009)'
_computing_structure_refinement 'SHELXL 2016/6 (Sheldrick, 2015)'
_computing_structure_solution 'SHELXT 2014/5 (Sheldrick, 2014)'
_diffrn_ambient_temperature 296.15
_diffrn_detector 'Bruker APEX2 area detector'
_diffrn_detector_area_resol_mean 7.9
_diffrn_detector_type 'CCD area detector'
_diffrn_measured_fraction_theta_full 0.995
_diffrn_measured_fraction_theta_max 0.994
_diffrn_measurement_device 'three-circle diffractometer'
_diffrn_measurement_device_type 'Bruker APEX2 microsource'
_diffrn_measurement_method '\w and \f scans'
_diffrn_radiation_monochromator 'mirror optics'
_diffrn_radiation_probe x-ray
_diffrn_radiation_type MoK\a
_diffrn_radiation_wavelength 0.71073
_diffrn_reflns_av_R_equivalents 0.0522
_diffrn_reflns_av_unetI/netI 0.0434
_diffrn_reflns_Laue_measured_fraction_full 0.995
_diffrn_reflns_Laue_measured_fraction_max 0.994
_diffrn_reflns_limit_h_max 16
_diffrn_reflns_limit_h_min -16
_diffrn_reflns_limit_k_max 27
_diffrn_reflns_limit_k_min -27
_diffrn_reflns_limit_l_max 18
_diffrn_reflns_limit_l_min -20
_diffrn_reflns_number 19061
_diffrn_reflns_point_group_measured_fraction_full 0.996
_diffrn_reflns_point_group_measured_fraction_max 0.994
_diffrn_reflns_theta_full 25.242
_diffrn_reflns_theta_max 27.522
_diffrn_reflns_theta_min 1.919
_diffrn_source 'microfocus sealed X-ray tube'
_diffrn_source_type 'Incoatec I\ms'
_exptl_absorpt_coefficient_mu 0.059
_exptl_absorpt_correction_T_max 0.7456
_exptl_absorpt_correction_T_min 0.6828
_exptl_absorpt_correction_type multi-scan
_exptl_absorpt_process_details
;
SADABS-2016/2 (Bruker,2016/2) was used for absorption correction.
wR2(int) was 0.1235 before and 0.0664 after correction.
The Ratio of minimum to maximum transmission is 0.9158.
The \l/2 correction factor is Not present.
;
_exptl_crystal_colour colourless
_exptl_crystal_colour_primary colourless
_exptl_crystal_density_diffrn 1.076
_exptl_crystal_description block
_exptl_crystal_F_000 1424
_exptl_crystal_size_max 0.15
_exptl_crystal_size_mid 0.13
_exptl_crystal_size_min 0.11
_refine_diff_density_max 0.227
_refine_diff_density_min -0.226
_refine_diff_density_rms 0.046
_refine_ls_abs_structure_details
;
 Refined as an inversion twin.
;
_refine_ls_abs_structure_Flack 2(2)
_refine_ls_extinction_method none
_refine_ls_goodness_of_fit_ref 1.050
_refine_ls_hydrogen_treatment mixed
_refine_ls_matrix_type full
_refine_ls_number_parameters 258
_refine_ls_number_reflns 4149
_refine_ls_number_restraints 283
_refine_ls_restrained_S_all 1.077
_refine_ls_R_factor_all 0.0710
_refine_ls_R_factor_gt 0.0597
_refine_ls_shift/su_max 0.004
_refine_ls_shift/su_mean 0.000
_refine_ls_structure_factor_coef Fsqd
_refine_ls_weighting_details 'w=1/[\s^2^(Fo^2^)+(0.0927P)^2^+2.6008P] where P=(Fo^2^+2Fc^2^)/3'
_refine_ls_weighting_scheme calc
_refine_ls_wR_factor_gt 0.1577
_refine_ls_wR_factor_ref 0.1661
_reflns_Friedel_coverage 0.927
_reflns_Friedel_fraction_full 0.996
_reflns_Friedel_fraction_max 0.995
_reflns_number_gt 3579
_reflns_number_total 4149
_reflns_threshold_expression 'I > 2\s(I)'
_cod_data_source_file d1sc05296a2.cif
_cod_data_source_block 20210121cy4_0m
_cod_original_sg_symbol_Hall 'A 2 -2ac'
_cod_database_code 1565426
_shelx_shelxl_version_number 2016/6
_shelx_space_group_comment
;
The symmetry employed for this shelxl refinement is uniquely defined
by the following loop, which should always be used as a source of
symmetry information in preference to the above space-group names.
They are only intended as comments.
;
_shelx_estimated_absorpt_t_max 0.994
_shelx_estimated_absorpt_t_min 0.991
_olex2_refinement_description
;
1. Twinned data refinement
 Scales: -0.50559
 1.50559
2. Uiso/Uaniso restraints and constraints
C1 \\sim C2 \\sim C3 \\sim C4 \\sim C5 \\sim C6 \\sim C7 \\sim C8 \\sim C9
\\sim C10 \\sim C11 \\sim C12 \\sim C13 \\sim C14 \\sim C15 \\sim C16: within
3.7A with sigma of 0.01 and sigma for terminal atoms of 0.02 within 3.7A
3.a Riding coordinates:
 B5(H5A), B6(H6A), B8(H8A), B9(H9A), B10(H10), B12(H12A)
3.b Ternary CH refined with riding coordinates:
 C9(H9)
3.c Aromatic/amide H refined with riding coordinates:
 C5(H5), C6(H6), C7(H7), C8(H8), C12(H12), C13(H13), C14(H14), C15(H15),
 C16(H16)
3.d Idealised Me refined as rotating group:
 C3(H3A,H3B,H3C)
;
_smtbx_masks_void_probe_radius 1.2
_smtbx_masks_void_truncation_radius 1.2
_olex2_submission_special_instructions 'No special instructions were received'

loop_
_space_group_symop_operation_xyz
'x, y, z'
'-x, -y, z'
'-x+1/2, y, z+1/2'
'x+1/2, -y, z+1/2'
'x, y+1/2, z+1/2'
'-x, -y+1/2, z+1/2'
'-x+1/2, y+1/2, z+1'
'x+1/2, -y+1/2, z+1'

loop_
_atom_site_label
_atom_site_type_symbol
_atom_site_fract_x
_atom_site_fract_y
_atom_site_fract_z
_atom_site_U_iso_or_equiv
_atom_site_adp_type
_atom_site_occupancy
_atom_site_site_symmetry_order
_atom_site_calc_flag
_atom_site_refinement_flags_posn
_atom_site_refinement_flags_adp
_atom_site_refinement_flags_occupancy
_atom_site_disorder_assembly
_atom_site_disorder_group
O1 O 1.1385(2) 0.52498(12) 0.5276(2) 0.0468(7) Uani 1 1 d . . . . .
N1 N 1.0451(2) 0.63418(12) 0.48630(18) 0.0279(6) Uani 1 1 d . . . . .
C1 C 1.1580(3) 0.71892(15) 0.5097(2) 0.0314(7) Uani 1 1 d . U . . .
C2 C 1.1659(3) 0.79288(16) 0.5154(3) 0.0363(8) Uani 1 1 d . U . . .
C3 C 1.1113(4) 0.83395(19) 0.4511(3) 0.0534(11) Uani 1 1 d . U . . .
H3A H 1.038593 0.821460 0.446289 0.080 Uiso 1 1 calc R U . . .
H3B H 1.145376 0.829502 0.396869 0.080 Uiso 1 1 calc R U . . .
H3C H 1.114953 0.877112 0.469112 0.080 Uiso 1 1 calc R U . . .
C4 C 1.0908(3) 0.68464(15) 0.4483(2) 0.0318(7) Uani 1 1 d . U . . .
C5 C 1.0724(3) 0.69659(19) 0.3633(3) 0.0437(9) Uani 1 1 d . U . . .
H5 H 1.103627 0.730918 0.336487 0.052 Uiso 1 1 calc R U . . .
C6 C 1.0062(4) 0.6562(2) 0.3188(3) 0.0461(9) Uani 1 1 d . U . . .
H6 H 0.993087 0.663354 0.261386 0.055 Uiso 1 1 calc R U . . .
C7 C 0.9601(3) 0.60583(19) 0.3589(3) 0.0455(9) Uani 1 1 d . U . . .
H7 H 0.915196 0.579236 0.328793 0.055 Uiso 1 1 calc R U . . .
C8 C 0.9803(3) 0.59470(16) 0.4433(3) 0.0370(8) Uani 1 1 d . U . . .
H8 H 0.949768 0.560393 0.470670 0.044 Uiso 1 1 calc R U . . .
C9 C 1.0726(3) 0.62344(14) 0.5777(2) 0.0299(7) Uani 1 1 d . U . . .
H9 H 1.009136 0.627850 0.612908 0.036 Uiso 1 1 calc R U . . .
C10 C 1.1184(3) 0.55795(16) 0.5886(3) 0.0370(8) Uani 1 1 d . U . . .
C11 C 1.1377(4) 0.53598(17) 0.6772(3) 0.0449(9) Uani 1 1 d . U . . .
C12 C 1.1748(4) 0.47482(17) 0.6888(3) 0.0485(9) Uani 1 1 d . U . . .
H12 H 1.184572 0.448574 0.642092 0.058 Uiso 1 1 calc R U . . .
C13 C 1.1969(4) 0.4532(2) 0.7695(3) 0.0596(12) Uani 1 1 d . U . . .
H13 H 1.220780 0.412099 0.776945 0.072 Uiso 1 1 calc R U . . .
C14 C 1.1844(5) 0.4910(2) 0.8380(4) 0.0739(14) Uani 1 1 d . U . . .
H14 H 1.200361 0.475724 0.892001 0.089 Uiso 1 1 calc R U . . .
C15 C 1.1485(6) 0.5518(2) 0.8292(4) 0.0768(15) Uani 1 1 d . U . . .
H15 H 1.142218 0.578012 0.876323 0.092 Uiso 1 1 calc R U . . .
C16 C 1.1213(4) 0.5735(2) 0.7473(3) 0.0601(11) Uani 1 1 d . U . . .
H16 H 1.092142 0.613451 0.740681 0.072 Uiso 1 1 calc R U . . .
B4 B 1.1534(3) 0.68123(17) 0.5972(3) 0.0281(7) Uani 1 1 d . . . . .
B5 B 1.2724(3) 0.6796(2) 0.5367(3) 0.0410(10) Uani 1 1 d . . . . .
H5A H 1.305624 0.636719 0.508106 0.049 Uiso 1 1 d R U . . .
B6 B 1.2768(4) 0.7530(2) 0.4806(4) 0.0486(12) Uani 1 1 d . . . . .
H6A H 1.310080 0.757745 0.416197 0.058 Uiso 1 1 d R U . . .
B7 B 1.1612(3) 0.73815(18) 0.6802(3) 0.0353(8) Uani 1 1 d . . . . .
H7A H 1.138(4) 0.729(3) 0.746(4) 0.078(17) Uiso 1 1 d . . . . .
H7B H 1.098(3) 0.7635(19) 0.635(3) 0.040(11) Uiso 1 1 d . . . . .
B8 B 1.2750(4) 0.6935(2) 0.6469(3) 0.0463(11) Uani 1 1 d . . . . .
H8A H 1.312513 0.660082 0.691054 0.056 Uiso 1 1 d R U . . .
B9 B 1.3518(3) 0.7421(3) 0.5749(4) 0.0573(15) Uani 1 1 d . . . . .
H9A H 1.438479 0.738272 0.575535 0.069 Uiso 1 1 d R U . . .
B10 B 1.2855(3) 0.8121(2) 0.5581(4) 0.0491(12) Uani 1 1 d . . . . .
H10 H 1.330558 0.855322 0.544711 0.059 Uiso 1 1 d R U . . .
B11 B 1.1641(3) 0.81196(18) 0.6166(3) 0.0376(9) Uani 1 1 d . . . . .
H11 H 1.143(3) 0.857(2) 0.644(3) 0.039(10) Uiso 1 1 d . . . . .
B12 B 1.2814(4) 0.7795(2) 0.6601(4) 0.0513(13) Uani 1 1 d . . . . .
H12A H 1.321721 0.802612 0.713665 0.062 Uiso 1 1 d R U . . .

loop_
_atom_site_aniso_label
_atom_site_aniso_U_11
_atom_site_aniso_U_22
_atom_site_aniso_U_33
_atom_site_aniso_U_23
_atom_site_aniso_U_13
_atom_site_aniso_U_12
O1 0.0614(18) 0.0348(13) 0.0443(16) -0.0143(12) -0.0155(14) 0.0127(12)
N1 0.0277(12) 0.0265(12) 0.0296(15) -0.0015(11) -0.0051(11) 0.0008(10)
C1 0.0310(15) 0.0306(15) 0.0326(17) -0.0020(13) 0.0034(14) -0.0012(12)
C2 0.0367(16) 0.0335(16) 0.039(2) 0.0004(14) 0.0082(16) -0.0064(13)
C3 0.075(3) 0.038(2) 0.047(2) 0.0142(19) 0.004(2) -0.0077(19)
C4 0.0312(14) 0.0327(15) 0.0314(17) 0.0027(13) 0.0013(14) 0.0014(12)
C5 0.053(2) 0.0430(18) 0.0348(19) 0.0033(15) -0.0039(17) -0.0012(16)
C6 0.052(2) 0.056(2) 0.0303(19) -0.0036(17) -0.0147(17) 0.0058(18)
C7 0.0422(19) 0.0451(19) 0.049(2) -0.0051(17) -0.0160(18) -0.0008(16)
C8 0.0338(15) 0.0349(16) 0.042(2) -0.0017(15) -0.0103(15) 0.0000(13)
C9 0.0359(15) 0.0253(14) 0.0287(17) -0.0004(12) -0.0001(13) 0.0049(12)
C10 0.0443(17) 0.0275(15) 0.0394(19) -0.0024(14) -0.0098(16) 0.0035(14)
C11 0.063(2) 0.0284(16) 0.043(2) 0.0071(15) -0.0128(19) -0.0011(15)
C12 0.062(2) 0.0286(16) 0.055(2) 0.0027(16) -0.018(2) 0.0010(15)
C13 0.080(3) 0.041(2) 0.058(3) 0.0170(19) -0.021(2) 0.004(2)
C14 0.110(4) 0.056(3) 0.055(3) 0.024(2) -0.019(3) -0.007(3)
C15 0.129(4) 0.055(3) 0.047(3) 0.009(2) -0.010(3) -0.003(3)
C16 0.101(3) 0.0359(19) 0.044(2) 0.0069(16) -0.011(2) 0.004(2)
B4 0.0298(16) 0.0266(16) 0.0278(18) -0.0059(14) -0.0018(15) 0.0050(13)
B5 0.0255(18) 0.047(2) 0.050(3) -0.0214(19) 0.0003(17) 0.0067(16)
B6 0.039(2) 0.052(2) 0.054(3) -0.016(2) 0.020(2) -0.0123(19)
B7 0.046(2) 0.0287(17) 0.032(2) -0.0085(16) 0.0014(19) 0.0059(16)
B8 0.046(2) 0.039(2) 0.054(3) -0.018(2) -0.021(2) 0.0121(18)
B9 0.0246(17) 0.061(3) 0.087(4) -0.030(3) -0.002(2) -0.0015(19)
B10 0.036(2) 0.048(2) 0.063(3) -0.015(2) 0.011(2) -0.0169(19)
B11 0.041(2) 0.0285(18) 0.044(3) -0.0037(16) 0.0075(18) -0.0031(15)
B12 0.044(2) 0.042(2) 0.068(4) -0.022(2) -0.012(2) 0.0020(18)

loop_
_atom_type_symbol
_atom_type_description
_atom_type_scat_dispersion_real
_atom_type_scat_dispersion_imag
_atom_type_scat_source
C C 0.0033 0.0016 'International Tables Vol C Tables 4.2.6.8 and 6.1.1.4'
H H 0.0000 0.0000 'International Tables Vol C Tables 4.2.6.8 and 6.1.1.4'
B B 0.0013 0.0007 'International Tables Vol C Tables 4.2.6.8 and 6.1.1.4'
N N 0.0061 0.0033 'International Tables Vol C Tables 4.2.6.8 and 6.1.1.4'
O O 0.0106 0.0060 'International Tables Vol C Tables 4.2.6.8 and 6.1.1.4'

loop_
_geom_angle_atom_site_label_1
_geom_angle_atom_site_label_2
_geom_angle_atom_site_label_3
_geom_angle
_geom_angle_site_symmetry_1
_geom_angle_site_symmetry_3
_geom_angle_publ_flag
C4 N1 C9 116.3(3) . . ?
C8 N1 C4 121.9(3) . . ?
C8 N1 C9 121.8(3) . . ?
C2 C1 B4 117.0(3) . . ?
C2 C1 B5 114.5(3) . . ?
C2 C1 B6 62.8(2) . . ?
C4 C1 C2 124.4(3) . . ?
C4 C1 B4 107.2(3) . . ?
C4 C1 B5 113.9(3) . . ?
C4 C1 B6 122.2(3) . . ?
B4 C1 B5 64.9(3) . . ?
B4 C1 B6 118.1(3) . . ?
B5 C1 B6 62.4(3) . . ?
C1 C2 B6 62.9(2) . . ?
C1 C2 B10 108.5(3) . . ?
C1 C2 B11 107.5(3) . . ?
C3 C2 C1 120.7(3) . . ?
C3 C2 B6 116.4(4) . . ?
C3 C2 B10 122.2(3) . . ?
C3 C2 B11 120.1(3) . . ?
B10 C2 B6 61.4(3) . . ?
B11 C2 B6 116.0(3) . . ?
B11 C2 B10 64.7(3) . . ?
C2 C3 H3A 109.5 . . ?
C2 C3 H3B 109.5 . . ?
C2 C3 H3C 109.5 . . ?
H3A C3 H3B 109.5 . . ?
H3A C3 H3C 109.5 . . ?
H3B C3 H3C 109.5 . . ?
N1 C4 C1 110.3(3) . . ?
N1 C4 C5 120.0(3) . . ?
C5 C4 C1 129.7(3) . . ?
C4 C5 H5 120.8 . . ?
C4 C5 C6 118.4(4) . . ?
C6 C5 H5 120.8 . . ?
C5 C6 H6 119.8 . . ?
C7 C6 C5 120.5(4) . . ?
C7 C6 H6 119.8 . . ?
C6 C7 H7 120.0 . . ?
C8 C7 C6 119.9(4) . . ?
C8 C7 H7 120.0 . . ?
N1 C8 C7 119.3(3) . . ?
N1 C8 H8 120.4 . . ?
C7 C8 H8 120.4 . . ?
N1 C9 H9 109.7 . . ?
N1 C9 C10 109.7(3) . . ?
N1 C9 B4 102.2(3) . . ?
C10 C9 H9 109.7 . . ?
C10 C9 B4 115.5(3) . . ?
B4 C9 H9 109.7 . . ?
O1 C10 C9 121.3(3) . . ?
O1 C10 C11 121.6(3) . . ?
C11 C10 C9 117.2(3) . . ?
C12 C11 C10 118.1(4) . . ?
C16 C11 C10 122.8(3) . . ?
C16 C11 C12 119.1(4) . . ?
C11 C12 H12 120.0 . . ?
C13 C12 C11 120.0(4) . . ?
C13 C12 H12 120.0 . . ?
C12 C13 H13 119.7 . . ?
C14 C13 C12 120.7(4) . . ?
C14 C13 H13 119.7 . . ?
C13 C14 H14 119.5 . . ?
C13 C14 C15 121.0(5) . . ?
C15 C14 H14 119.5 . . ?
C14 C15 H15 120.6 . . ?
C14 C15 C16 118.7(5) . . ?
C16 C15 H15 120.6 . . ?
C11 C16 C15 120.3(4) . . ?
C11 C16 H16 119.9 . . ?
C15 C16 H16 119.9 . . ?
C1 B4 C9 103.9(3) . . ?
C1 B4 B5 61.2(3) . . ?
C1 B4 B7 106.8(3) . . ?
C1 B4 B8 106.2(3) . . ?
C9 B4 B5 114.6(3) . . ?
C9 B4 B7 133.2(3) . . ?
C9 B4 B8 138.7(3) . . ?
B5 B4 B7 110.9(3) . . ?
B8 B4 B5 59.7(2) . . ?
B8 B4 B7 61.4(2) . . ?
C1 B5 B4 54.0(2) . . ?
C1 B5 H5A 128.5 . . ?
C1 B5 B6 59.0(2) . . ?
C1 B5 B8 100.2(3) . . ?
C1 B5 B9 101.4(3) . . ?
B4 B5 H5A 123.9 . . ?
B4 B5 B6 105.8(3) . . ?
B6 B5 H5A 120.5 . . ?
B8 B5 B4 59.2(2) . . ?
B8 B5 H5A 122.3 . . ?
B8 B5 B6 109.8(3) . . ?
B8 B5 B9 61.9(3) . . ?
B9 B5 B4 106.6(3) . . ?
B9 B5 H5A 122.8 . . ?
B9 B5 B6 59.8(3) . . ?
C1 B6 B5 58.6(2) . . ?
C1 B6 H6A 127.9 . . ?
C1 B6 B9 100.9(3) . . ?
C1 B6 B10 99.8(3) . . ?
C2 B6 C1 54.2(2) . . ?
C2 B6 B5 104.2(3) . . ?
C2 B6 H6A 123.8 . . ?
C2 B6 B9 103.5(3) . . ?
C2 B6 B10 58.7(2) . . ?
B5 B6 H6A 123.0 . . ?
B9 B6 B5 59.5(3) . . ?
B9 B6 H6A 125.1 . . ?
B10 B6 B5 106.5(4) . . ?
B10 B6 H6A 123.3 . . ?
B10 B6 B9 58.6(3) . . ?
B4 B7 H7A 124(3) . . ?
B4 B7 H7B 80(2) . . ?
B4 B7 B8 58.3(2) . . ?
B4 B7 B11 100.3(3) . . ?
B4 B7 B12 104.6(3) . . ?
H7A B7 H7B 117(3) . . ?
B8 B7 H7A 114(3) . . ?
B8 B7 H7B 127(2) . . ?
B8 B7 B11 105.8(3) . . ?
B11 B7 H7A 131(3) . . ?
B11 B7 H7B 47.0(19) . . ?
B12 B7 H7A 119(3) . . ?
B12 B7 H7B 104(2) . . ?
B12 B7 B8 61.7(3) . . ?
B12 B7 B11 58.2(3) . . ?
B4 B8 B5 61.1(2) . . ?
B4 B8 B7 60.2(2) . . ?
B4 B8 H8A 124.5 . . ?
B4 B8 B9 106.1(3) . . ?
B4 B8 B12 103.7(3) . . ?
B5 B8 B7 111.0(3) . . ?
B5 B8 H8A 121.4 . . ?
B5 B8 B9 59.4(3) . . ?
B5 B8 B12 106.2(4) . . ?
B7 B8 H8A 120.1 . . ?
B7 B8 B9 108.1(3) . . ?
B7 B8 B12 58.7(2) . . ?
B9 B8 H8A 122.0 . . ?
B9 B8 B12 58.8(3) . . ?
B12 B8 H8A 123.4 . . ?
B5 B9 B6 60.7(3) . . ?
B5 B9 B8 58.7(3) . . ?
B5 B9 H9A 121.0 . . ?
B5 B9 B12 107.6(3) . . ?
B6 B9 B8 107.9(3) . . ?
B6 B9 H9A 123.4 . . ?
B6 B9 B12 107.4(3) . . ?
B8 B9 H9A 119.1 . . ?
B10 B9 B5 108.5(3) . . ?
B10 B9 B6 60.0(3) . . ?
B10 B9 B8 108.9(3) . . ?
B10 B9 H9A 123.3 . . ?
B10 B9 B12 59.5(3) . . ?
B12 B9 B8 61.3(3) . . ?
B12 B9 H9A 121.4 . . ?
C2 B10 B6 60.0(2) . . ?
C2 B10 B9 106.6(3) . . ?
C2 B10 H10 125.8 . . ?
C2 B10 B11 55.9(2) . . ?
C2 B10 B12 103.8(3) . . ?
B6 B10 H10 119.8 . . ?
B6 B10 B11 107.6(3) . . ?
B9 B10 B6 61.3(3) . . ?
B9 B10 H10 119.6 . . ?
B9 B10 B11 109.7(4) . . ?
B9 B10 B12 62.1(3) . . ?
B11 B10 H10 123.0 . . ?
B12 B10 B6 110.6(4) . . ?
B12 B10 H10 121.4 . . ?
B12 B10 B11 60.1(3) . . ?
C2 B11 B7 108.2(3) . . ?
C2 B11 H7B 91.7(18) . . ?
C2 B11 B10 59.4(3) . . ?
C2 B11 H11 127(2) . . ?
C2 B11 B12 105.4(3) . . ?
B7 B11 H7B 40.1(18) . . ?
B7 B11 H11 122(2) . . ?
H7B B11 H11 116(3) . . ?
B10 B11 B7 107.1(3) . . ?
B10 B11 H7B 129.9(18) . . ?
B10 B11 H11 114(2) . . ?
B12 B11 B7 58.8(3) . . ?
B12 B11 H7B 98.1(18) . . ?
B12 B11 B10 58.7(3) . . ?
B12 B11 H11 114(2) . . ?
B7 B12 B8 59.6(2) . . ?
B7 B12 B9 109.8(3) . . ?
B7 B12 H12A 118.7 . . ?
B8 B12 H12A 123.4 . . ?
B9 B12 B8 59.9(3) . . ?
B9 B12 H12A 122.5 . . ?
B10 B12 B7 112.5(3) . . ?
B10 B12 B8 107.0(3) . . ?
B10 B12 B9 58.4(3) . . ?
B10 B12 B11 61.1(3) . . ?
B10 B12 H12A 120.7 . . ?
B11 B12 B7 63.0(3) . . ?
B11 B12 B8 107.8(3) . . ?
B11 B12 B9 107.5(4) . . ?
B11 B12 H12A 120.6 . . ?

loop_
_geom_bond_atom_site_label_1
_geom_bond_atom_site_label_2
_geom_bond_distance
_geom_bond_site_symmetry_2
_geom_bond_publ_flag
O1 C10 1.214(5) . ?
N1 C4 1.356(4) . ?
N1 C8 1.353(4) . ?
N1 C9 1.495(4) . ?
C1 C2 1.576(5) . ?
C1 C4 1.477(5) . ?
C1 B4 1.591(5) . ?
C1 B5 1.724(5) . ?
C1 B6 1.730(5) . ?
C2 C3 1.503(6) . ?
C2 B6 1.729(6) . ?
C2 B10 1.705(6) . ?
C2 B11 1.641(6) . ?
C3 H3A 0.9600 . ?
C3 H3B 0.9600 . ?
C3 H3C 0.9600 . ?
C4 C5 1.379(5) . ?
C5 H5 0.9300 . ?
C5 C6 1.388(6) . ?
C6 H6 0.9300 . ?
C6 C7 1.371(6) . ?
C7 H7 0.9300 . ?
C7 C8 1.371(6) . ?
C8 H8 0.9300 . ?
C9 H9 0.9800 . ?
C9 C10 1.516(4) . ?
C9 B4 1.626(5) . ?
C10 C11 1.488(6) . ?
C11 C12 1.392(5) . ?
C11 C16 1.376(6) . ?
C12 H12 0.9300 . ?
C12 C13 1.377(6) . ?
C13 H13 0.9300 . ?
C13 C14 1.353(8) . ?
C14 H14 0.9300 . ?
C14 C15 1.374(8) . ?
C15 H15 0.9300 . ?
C15 C16 1.409(7) . ?
C16 H16 0.9300 . ?
B4 B5 1.781(6) . ?
B4 B7 1.781(5) . ?
B4 B8 1.746(6) . ?
B5 H5A 1.0993 . ?
B5 B6 1.790(7) . ?
B5 B8 1.757(7) . ?
B5 B9 1.769(6) . ?
B6 H6A 1.1005 . ?
B6 B9 1.775(9) . ?
B6 B10 1.752(7) . ?
B7 H7A 1.09(6) . ?
B7 H7B 1.20(4) . ?
B7 B8 1.801(6) . ?
B7 B11 1.859(6) . ?
B7 B12 1.783(7) . ?
B8 H8A 1.0997 . ?
B8 B9 1.813(9) . ?
B8 B12 1.838(6) . ?
B9 H9A 1.0995 . ?
B9 B10 1.727(8) . ?
B9 B12 1.793(8) . ?
B10 H10 1.1000 . ?
B10 B11 1.790(6) . ?
B10 B12 1.748(8) . ?
B11 H7B 1.36(4) . ?
B11 H11 1.08(4) . ?
B11 B12 1.773(7) . ?
B12 H12A 1.0999 . ?

loop_
_geom_torsion_atom_site_label_1
_geom_torsion_atom_site_label_2
_geom_torsion_atom_site_label_3
_geom_torsion_atom_site_label_4
_geom_torsion
_geom_torsion_site_symmetry_1
_geom_torsion_site_symmetry_2
_geom_torsion_site_symmetry_3
_geom_torsion_site_symmetry_4
_geom_torsion_publ_flag
O1 C10 C11 C12 -3.3(6) . . . . ?
O1 C10 C11 C16 176.3(5) . . . . ?
N1 C4 C5 C6 0.4(6) . . . . ?
N1 C9 C10 O1 7.7(5) . . . . ?
N1 C9 C10 C11 -172.5(3) . . . . ?
N1 C9 B4 C1 1.2(3) . . . . ?
N1 C9 B4 B5 -63.2(3) . . . . ?
N1 C9 B4 B7 131.1(4) . . . . ?
N1 C9 B4 B8 -134.6(4) . . . . ?
C1 C2 B6 B5 -32.4(3) . . . . ?
C1 C2 B6 B9 -93.9(3) . . . . ?
C1 C2 B6 B10 -133.2(4) . . . . ?
C1 C2 B10 B6 43.2(3) . . . . ?
C1 C2 B10 B9 1.8(5) . . . . ?
C1 C2 B10 B11 -101.1(3) . . . . ?
C1 C2 B10 B12 -62.8(4) . . . . ?
C1 C2 B11 B7 3.1(4) . . . . ?
C1 C2 B11 B10 102.7(3) . . . . ?
C1 C2 B11 B12 64.7(4) . . . . ?
C1 C4 C5 C6 179.1(4) . . . . ?
C1 B4 B5 B6 29.7(3) . . . . ?
C1 B4 B5 B8 133.6(3) . . . . ?
C1 B4 B5 B9 92.2(4) . . . . ?
C1 B4 B7 B8 -99.6(3) . . . . ?
C1 B4 B7 B11 2.6(3) . . . . ?
C1 B4 B7 B12 -57.0(4) . . . . ?
C1 B4 B8 B5 -41.3(3) . . . . ?
C1 B4 B8 B7 100.7(3) . . . . ?
C1 B4 B8 B9 -1.3(4) . . . . ?
C1 B4 B8 B12 59.8(4) . . . . ?
C1 B5 B6 C2 30.6(3) . . . . ?
C1 B5 B6 B9 128.1(3) . . . . ?
C1 B5 B6 B10 91.6(3) . . . . ?
C1 B5 B8 B4 36.5(2) . . . . ?
C1 B5 B8 B7 1.6(4) . . . . ?
C1 B5 B8 B9 -97.6(3) . . . . ?
C1 B5 B8 B12 -60.5(4) . . . . ?
C1 B5 B9 B6 -43.5(3) . . . . ?
C1 B5 B9 B8 95.6(3) . . . . ?
C1 B5 B9 B10 -5.8(5) . . . . ?
C1 B5 B9 B12 57.1(5) . . . . ?
C1 B6 B9 B5 43.2(3) . . . . ?
C1 B6 B9 B8 7.1(4) . . . . ?
C1 B6 B9 B10 -94.9(3) . . . . ?
C1 B6 B9 B12 -57.6(4) . . . . ?
C1 B6 B10 C2 -36.9(3) . . . . ?
C1 B6 B10 B9 96.9(4) . . . . ?
C1 B6 B10 B11 -6.3(5) . . . . ?
C1 B6 B10 B12 57.6(4) . . . . ?
C2 C1 C4 N1 -140.0(3) . . . . ?
C2 C1 C4 C5 41.2(6) . . . . ?
C2 C1 B4 C9 143.3(3) . . . . ?
C2 C1 B4 B5 -106.0(3) . . . . ?
C2 C1 B4 B7 -1.0(4) . . . . ?
C2 C1 B4 B8 -65.3(4) . . . . ?
C2 C1 B5 B4 109.7(3) . . . . ?
C2 C1 B5 B6 -36.5(3) . . . . ?
C2 C1 B5 B8 70.6(4) . . . . ?
C2 C1 B5 B9 7.4(4) . . . . ?
C2 C1 B6 B5 142.5(3) . . . . ?
C2 C1 B6 B9 98.9(3) . . . . ?
C2 C1 B6 B10 39.2(3) . . . . ?
C2 B6 B9 B5 98.7(3) . . . . ?
C2 B6 B9 B8 62.6(4) . . . . ?
C2 B6 B9 B10 -39.4(3) . . . . ?
C2 B6 B9 B12 -2.1(4) . . . . ?
C2 B6 B10 B9 133.8(3) . . . . ?
C2 B6 B10 B11 30.5(3) . . . . ?
C2 B6 B10 B12 94.5(3) . . . . ?
C2 B10 B11 B7 101.4(3) . . . . ?
C2 B10 B11 B12 136.1(3) . . . . ?
C2 B10 B12 B7 1.6(4) . . . . ?
C2 B10 B12 B8 65.1(4) . . . . ?
C2 B10 B12 B9 101.7(3) . . . . ?
C2 B10 B12 B11 -36.2(3) . . . . ?
C2 B11 B12 B7 -102.3(3) . . . . ?
C2 B11 B12 B8 -61.7(4) . . . . ?
C2 B11 B12 B9 1.5(4) . . . . ?
C2 B11 B12 B10 38.2(3) . . . . ?
C3 C2 B6 C1 -112.8(4) . . . . ?
C3 C2 B6 B5 -145.1(3) . . . . ?
C3 C2 B6 B9 153.4(4) . . . . ?
C3 C2 B6 B10 114.0(4) . . . . ?
C3 C2 B10 B6 -104.8(4) . . . . ?
C3 C2 B10 B9 -146.1(4) . . . . ?
C3 C2 B10 B11 111.0(4) . . . . ?
C3 C2 B10 B12 149.3(4) . . . . ?
C3 C2 B11 B7 146.4(3) . . . . ?
C3 C2 B11 B10 -114.0(4) . . . . ?
C3 C2 B11 B12 -152.0(3) . . . . ?
C4 N1 C8 C7 0.1(5) . . . . ?
C4 N1 C9 C10 -123.2(3) . . . . ?
C4 N1 C9 B4 -0.1(3) . . . . ?
C4 C1 C2 C3 -5.9(5) . . . . ?
C4 C1 C2 B6 -112.0(4) . . . . ?
C4 C1 C2 B10 -154.4(3) . . . . ?
C4 C1 C2 B11 137.2(3) . . . . ?
C4 C1 B4 C9 -1.8(3) . . . . ?
C4 C1 B4 B5 108.9(3) . . . . ?
C4 C1 B4 B7 -146.1(3) . . . . ?
C4 C1 B4 B8 149.5(3) . . . . ?
C4 C1 B5 B4 -98.6(3) . . . . ?
C4 C1 B5 B6 115.2(4) . . . . ?
C4 C1 B5 B8 -137.7(3) . . . . ?
C4 C1 B5 B9 159.1(3) . . . . ?
C4 C1 B6 C2 115.2(4) . . . . ?
C4 C1 B6 B5 -102.2(4) . . . . ?
C4 C1 B6 B9 -145.9(3) . . . . ?
C4 C1 B6 B10 154.4(3) . . . . ?
C4 C5 C6 C7 0.3(6) . . . . ?
C5 C6 C7 C8 -0.8(7) . . . . ?
C6 C7 C8 N1 0.6(6) . . . . ?
C8 N1 C4 C1 -179.5(3) . . . . ?
C8 N1 C4 C5 -0.5(5) . . . . ?
C8 N1 C9 C10 55.1(4) . . . . ?
C8 N1 C9 B4 178.2(3) . . . . ?
C9 N1 C4 C1 -1.2(4) . . . . ?
C9 N1 C4 C5 177.8(3) . . . . ?
C9 N1 C8 C7 -178.2(3) . . . . ?
C9 C10 C11 C12 176.9(4) . . . . ?
C9 C10 C11 C16 -3.6(6) . . . . ?
C9 B4 B5 C1 92.8(3) . . . . ?
C9 B4 B5 B6 122.5(3) . . . . ?
C9 B4 B5 B8 -133.6(3) . . . . ?
C9 B4 B5 B9 -175.0(3) . . . . ?
C9 B4 B7 B8 131.4(4) . . . . ?
C9 B4 B7 B11 -126.3(4) . . . . ?
C9 B4 B7 B12 174.0(4) . . . . ?
C9 B4 B8 B5 93.8(5) . . . . ?
C9 B4 B8 B7 -124.2(5) . . . . ?
C9 B4 B8 B9 133.9(5) . . . . ?
C9 B4 B8 B12 -165.1(4) . . . . ?
C10 C9 B4 C1 120.3(3) . . . . ?
C10 C9 B4 B5 56.0(4) . . . . ?
C10 C9 B4 B7 -109.8(4) . . . . ?
C10 C9 B4 B8 -15.5(6) . . . . ?
C10 C11 C12 C13 178.0(4) . . . . ?
C10 C11 C16 C15 -175.3(5) . . . . ?
C11 C12 C13 C14 -0.8(8) . . . . ?
C12 C11 C16 C15 4.3(8) . . . . ?
C12 C13 C14 C15 0.6(9) . . . . ?
C13 C14 C15 C16 2.1(10) . . . . ?
C14 C15 C16 C11 -4.6(9) . . . . ?
C16 C11 C12 C13 -1.6(7) . . . . ?
B4 C1 C2 C3 -144.5(4) . . . . ?
B4 C1 C2 B6 109.4(4) . . . . ?
B4 C1 C2 B10 67.0(4) . . . . ?
B4 C1 C2 B11 -1.5(4) . . . . ?
B4 C1 C4 N1 1.9(4) . . . . ?
B4 C1 C4 C5 -176.9(4) . . . . ?
B4 C1 B5 B6 -146.2(3) . . . . ?
B4 C1 B5 B8 -39.2(3) . . . . ?
B4 C1 B5 B9 -102.3(4) . . . . ?
B4 C1 B6 C2 -107.8(3) . . . . ?
B4 C1 B6 B5 34.8(3) . . . . ?
B4 C1 B6 B9 -8.9(4) . . . . ?
B4 C1 B6 B10 -68.6(4) . . . . ?
B4 C9 C10 O1 -107.2(4) . . . . ?
B4 C9 C10 C11 72.6(4) . . . . ?
B4 B5 B6 C1 -27.8(3) . . . . ?
B4 B5 B6 C2 2.7(4) . . . . ?
B4 B5 B6 B9 100.3(3) . . . . ?
B4 B5 B6 B10 63.7(4) . . . . ?
B4 B5 B8 B7 -34.9(3) . . . . ?
B4 B5 B8 B9 -134.1(3) . . . . ?
B4 B5 B8 B12 -97.0(3) . . . . ?
B4 B5 B9 B6 -99.0(3) . . . . ?
B4 B5 B9 B8 40.1(3) . . . . ?
B4 B5 B9 B10 -61.3(5) . . . . ?
B4 B5 B9 B12 1.6(5) . . . . ?
B4 B7 B8 B5 35.3(3) . . . . ?
B4 B7 B8 B9 98.6(3) . . . . ?
B4 B7 B8 B12 131.9(3) . . . . ?
B4 B7 B11 C2 -3.5(4) . . . . ?
B4 B7 B11 B10 -66.1(3) . . . . ?
B4 B7 B11 B12 -100.8(3) . . . . ?
B4 B7 B12 B8 -40.9(3) . . . . ?
B4 B7 B12 B9 -6.8(5) . . . . ?
B4 B7 B12 B10 56.2(4) . . . . ?
B4 B7 B12 B11 93.3(3) . . . . ?
B4 B8 B9 B5 -40.9(3) . . . . ?
B4 B8 B9 B6 -4.0(4) . . . . ?
B4 B8 B9 B10 59.7(4) . . . . ?
B4 B8 B9 B12 96.5(3) . . . . ?
B4 B8 B12 B7 41.7(3) . . . . ?
B4 B8 B12 B9 -100.8(4) . . . . ?
B4 B8 B12 B10 -64.9(4) . . . . ?
B4 B8 B12 B11 -0.5(5) . . . . ?
B5 C1 C2 C3 142.4(4) . . . . ?
B5 C1 C2 B6 36.3(3) . . . . ?
B5 C1 C2 B10 -6.1(4) . . . . ?
B5 C1 C2 B11 -74.5(4) . . . . ?
B5 C1 C4 N1 71.4(4) . . . . ?
B5 C1 C4 C5 -107.4(4) . . . . ?
B5 C1 B4 C9 -110.7(3) . . . . ?
B5 C1 B4 B7 105.0(3) . . . . ?
B5 C1 B4 B8 40.6(3) . . . . ?
B5 C1 B6 C2 -142.5(3) . . . . ?
B5 C1 B6 B9 -43.7(3) . . . . ?
B5 C1 B6 B10 -103.4(4) . . . . ?
B5 B4 B7 B8 -34.7(3) . . . . ?
B5 B4 B7 B11 67.5(3) . . . . ?
B5 B4 B7 B12 7.9(4) . . . . ?
B5 B4 B8 B7 142.0(3) . . . . ?
B5 B4 B8 B9 40.1(3) . . . . ?
B5 B4 B8 B12 101.1(4) . . . . ?
B5 B6 B9 B8 -36.1(3) . . . . ?
B5 B6 B9 B10 -138.0(3) . . . . ?
B5 B6 B9 B12 -100.8(4) . . . . ?
B5 B6 B10 C2 -96.9(3) . . . . ?
B5 B6 B10 B9 36.9(3) . . . . ?
B5 B6 B10 B11 -66.3(4) . . . . ?
B5 B6 B10 B12 -2.4(4) . . . . ?
B5 B8 B9 B6 36.9(3) . . . . ?
B5 B8 B9 B10 100.6(4) . . . . ?
B5 B8 B9 B12 137.4(3) . . . . ?
B5 B8 B12 B7 105.1(3) . . . . ?
B5 B8 B12 B9 -37.3(3) . . . . ?
B5 B8 B12 B10 -1.4(4) . . . . ?
B5 B8 B12 B11 62.9(4) . . . . ?
B5 B9 B10 C2 2.8(5) . . . . ?
B5 B9 B10 B6 -37.9(4) . . . . ?
B5 B9 B10 B11 61.9(5) . . . . ?
B5 B9 B10 B12 100.0(4) . . . . ?
B5 B9 B12 B7 3.4(5) . . . . ?
B5 B9 B12 B8 37.3(3) . . . . ?
B5 B9 B12 B10 -101.5(4) . . . . ?
B5 B9 B12 B11 -63.5(5) . . . . ?
B6 C1 C2 C3 106.1(4) . . . . ?
B6 C1 C2 B10 -42.4(3) . . . . ?
B6 C1 C2 B11 -110.8(4) . . . . ?
B6 C1 C4 N1 142.8(3) . . . . ?
B6 C1 C4 C5 -36.0(6) . . . . ?
B6 C1 B4 C9 -144.7(3) . . . . ?
B6 C1 B4 B5 -33.9(3) . . . . ?
B6 C1 B4 B7 71.1(4) . . . . ?
B6 C1 B4 B8 6.7(4) . . . . ?
B6 C1 B5 B4 146.2(3) . . . . ?
B6 C1 B5 B8 107.1(3) . . . . ?
B6 C1 B5 B9 43.9(3) . . . . ?
B6 C2 B10 B9 -41.4(4) . . . . ?
B6 C2 B10 B11 -144.2(4) . . . . ?
B6 C2 B10 B12 -106.0(4) . . . . ?
B6 C2 B11 B7 -64.7(4) . . . . ?
B6 C2 B11 B10 34.8(3) . . . . ?
B6 C2 B11 B12 -3.1(4) . . . . ?
B6 B5 B8 B4 97.0(3) . . . . ?
B6 B5 B8 B7 62.1(4) . . . . ?
B6 B5 B8 B9 -37.1(3) . . . . ?
B6 B5 B8 B12 0.0(4) . . . . ?
B6 B5 B9 B8 139.0(3) . . . . ?
B6 B5 B9 B10 37.6(4) . . . . ?
B6 B5 B9 B12 100.5(4) . . . . ?
B6 B9 B10 C2 40.7(3) . . . . ?
B6 B9 B10 B11 99.8(4) . . . . ?
B6 B9 B10 B12 137.9(3) . . . . ?
B6 B9 B12 B7 67.3(5) . . . . ?
B6 B9 B12 B8 101.3(4) . . . . ?
B6 B9 B12 B10 -37.5(3) . . . . ?
B6 B9 B12 B11 0.4(5) . . . . ?
B6 B10 B11 C2 -32.1(3) . . . . ?
B6 B10 B11 B7 69.4(4) . . . . ?
B6 B10 B11 B12 104.1(4) . . . . ?
B6 B10 B12 B7 -61.1(4) . . . . ?
B6 B10 B12 B8 2.4(4) . . . . ?
B6 B10 B12 B9 38.9(3) . . . . ?
B6 B10 B12 B11 -99.0(3) . . . . ?
B7 B4 B5 C1 -98.3(3) . . . . ?
B7 B4 B5 B6 -68.6(4) . . . . ?
B7 B4 B5 B8 35.4(3) . . . . ?
B7 B4 B5 B9 -6.0(4) . . . . ?
B7 B4 B8 B5 -142.0(3) . . . . ?
B7 B4 B8 B9 -101.9(3) . . . . ?
B7 B4 B8 B12 -40.9(3) . . . . ?
B7 B8 B9 B5 -104.2(3) . . . . ?
B7 B8 B9 B6 -67.3(4) . . . . ?
B7 B8 B9 B10 -3.6(5) . . . . ?
B7 B8 B9 B12 33.2(3) . . . . ?
B7 B8 B12 B9 -142.5(4) . . . . ?
B7 B8 B12 B10 -106.6(4) . . . . ?
B7 B8 B12 B11 -42.2(3) . . . . ?
B7 B11 B12 B8 40.6(3) . . . . ?
B7 B11 B12 B9 103.8(3) . . . . ?
B7 B11 B12 B10 140.5(3) . . . . ?
B8 B4 B5 C1 -133.6(3) . . . . ?
B8 B4 B5 B6 -104.0(3) . . . . ?
B8 B4 B5 B9 -41.4(3) . . . . ?
B8 B4 B7 B11 102.2(3) . . . . ?
B8 B4 B7 B12 42.6(3) . . . . ?
B8 B5 B6 C1 -90.2(3) . . . . ?
B8 B5 B6 C2 -59.6(4) . . . . ?
B8 B5 B6 B9 38.0(3) . . . . ?
B8 B5 B6 B10 1.4(4) . . . . ?
B8 B5 B9 B6 -139.0(3) . . . . ?
B8 B5 B9 B10 -101.4(4) . . . . ?
B8 B5 B9 B12 -38.5(4) . . . . ?
B8 B7 B11 C2 56.3(4) . . . . ?
B8 B7 B11 B10 -6.3(4) . . . . ?
B8 B7 B11 B12 -41.0(3) . . . . ?
B8 B7 B12 B9 34.1(4) . . . . ?
B8 B7 B12 B10 97.1(4) . . . . ?
B8 B7 B12 B11 134.2(3) . . . . ?
B8 B9 B10 C2 -59.5(5) . . . . ?
B8 B9 B10 B6 -100.3(3) . . . . ?
B8 B9 B10 B11 -0.5(5) . . . . ?
B8 B9 B10 B12 37.6(3) . . . . ?
B8 B9 B12 B7 -34.0(3) . . . . ?
B8 B9 B12 B10 -138.8(3) . . . . ?
B8 B9 B12 B11 -100.9(3) . . . . ?
B9 B5 B6 C1 -128.1(3) . . . . ?
B9 B5 B6 C2 -97.5(3) . . . . ?
B9 B5 B6 B10 -36.5(3) . . . . ?
B9 B5 B8 B4 134.1(3) . . . . ?
B9 B5 B8 B7 99.1(3) . . . . ?
B9 B5 B8 B12 37.1(3) . . . . ?
B9 B6 B10 C2 -133.8(3) . . . . ?
B9 B6 B10 B11 -103.3(4) . . . . ?
B9 B6 B10 B12 -39.3(3) . . . . ?
B9 B8 B12 B7 142.5(4) . . . . ?
B9 B8 B12 B10 35.9(3) . . . . ?
B9 B8 B12 B11 100.3(4) . . . . ?
B9 B10 B11 C2 -97.1(4) . . . . ?
B9 B10 B11 B7 4.3(4) . . . . ?
B9 B10 B11 B12 39.0(3) . . . . ?
B9 B10 B12 B7 -100.1(3) . . . . ?
B9 B10 B12 B8 -36.5(3) . . . . ?
B9 B10 B12 B11 -137.9(3) . . . . ?
B10 C2 B6 C1 133.2(4) . . . . ?
B10 C2 B6 B5 100.8(4) . . . . ?
B10 C2 B6 B9 39.4(3) . . . . ?
B10 C2 B11 B7 -99.5(3) . . . . ?
B10 C2 B11 B12 -37.9(3) . . . . ?
B10 B6 B9 B5 138.0(3) . . . . ?
B10 B6 B9 B8 101.9(4) . . . . ?
B10 B6 B9 B12 37.3(3) . . . . ?
B10 B9 B12 B7 104.9(4) . . . . ?
B10 B9 B12 B8 138.8(3) . . . . ?
B10 B9 B12 B11 38.0(3) . . . . ?
B10 B11 B12 B7 -140.5(3) . . . . ?
B10 B11 B12 B8 -99.9(4) . . . . ?
B10 B11 B12 B9 -36.7(3) . . . . ?
B11 C2 B6 C1 97.2(3) . . . . ?
B11 C2 B6 B5 64.8(4) . . . . ?
B11 C2 B6 B9 3.4(4) . . . . ?
B11 C2 B6 B10 -36.0(3) . . . . ?
B11 C2 B10 B6 144.2(4) . . . . ?
B11 C2 B10 B9 102.9(4) . . . . ?
B11 C2 B10 B12 38.2(3) . . . . ?
B11 B7 B8 B4 -92.6(3) . . . . ?
B11 B7 B8 B5 -57.3(4) . . . . ?
B11 B7 B8 B9 6.1(4) . . . . ?
B11 B7 B8 B12 39.3(3) . . . . ?
B11 B7 B12 B8 -134.2(3) . . . . ?
B11 B7 B12 B9 -100.1(4) . . . . ?
B11 B7 B12 B10 -37.1(3) . . . . ?
B11 B10 B12 B7 37.8(3) . . . . ?
B11 B10 B12 B8 101.4(3) . . . . ?
B11 B10 B12 B9 137.9(3) . . . . ?
B12 B7 B8 B4 -131.9(3) . . . . ?
B12 B7 B8 B5 -96.6(4) . . . . ?
B12 B7 B8 B9 -33.3(3) . . . . ?
B12 B7 B11 C2 97.3(3) . . . . ?
B12 B7 B11 B10 34.7(3) . . . . ?
B12 B8 B9 B5 -137.4(3) . . . . ?
B12 B8 B9 B6 -100.5(4) . . . . ?
B12 B8 B9 B10 -36.8(3) . . . . ?
B12 B9 B10 C2 -97.2(3) . . . . ?
B12 B9 B10 B6 -137.9(3) . . . . ?
B12 B9 B10 B11 -38.1(3) . . . . ?
B12 B10 B11 C2 -136.1(3) . . . . ?
B12 B10 B11 B7 -34.7(3) . . . . ?

loop_
_twin_individual_id
_twin_individual_mass_fraction_refined
1 -0.50559
2 1.50559

loop_
_smtbx_masks_void_nr
_smtbx_masks_void_average_x
_smtbx_masks_void_average_y
_smtbx_masks_void_average_z
_smtbx_masks_void_volume
_smtbx_masks_void_count_electrons
_smtbx_masks_void_content
1 0.000 0.000 0.614 138.0 55.7 ?
2 0.000 0.500 0.114 138.0 55.7 ?
3 0.500 0.500 0.614 138.0 55.7 ?
4 0.500 0.000 0.114 138.0 55.7 ?
